data_2310130
loop_
_publ_author_name
'L\"ubben, Jens'
'Volkmann, Christian'
'Grabowsky, Simon'
'Edwards, Alison'
'Morgenroth, Wolfgang'
'Fabbiani, Francesca P. A.'
'Sheldrick, George M.'
'Dittrich, Birger'

_publ_section_title
;
 On the temperature dependence of H-<i>U</i>~iso~ in the riding hydrogen
 model
;
_journal_issue 4
_journal_name_full 'Acta Crystallographica Section A'
_journal_page_first 309
_journal_page_last 316
_journal_paper_doi 10.1107/S2053273314010626
_journal_volume 70
_journal_year 2014
_chemical_absolute_configuration syn
_chemical_formula_moiety 'C7 H11 N O4,H2 O'
_chemical_formula_sum 'C7 H13 N O5'
_chemical_formula_weight 191.18
_space_group_crystal_system orthorhombic
_space_group_IT_number 19
_space_group_name_Hall 'P 2ac 2ab'
_space_group_name_H-M_alt 'P 21 21 21'
_symmetry_space_group_name_Hall 'P 2ac 2ab'
_symmetry_space_group_name_H-M 'P 21 21 21'
_atom_sites_solution_hydrogens mixed
_atom_type_scat_source 'Dittrich et al, (2013)'
_audit_conform_dict_location ftp://ftp.iucr.org/pub/cif_core.dic
_audit_conform_dict_name cif_core.dic
_audit_conform_dict_version 2.3
_audit_creation_date '04-Mar-03 T15:51:38-00:00'
_audit_creation_method 'XD routine XDCIF'
_cell_angle_alpha 90
_cell_angle_beta 90
_cell_angle_gamma 90
_cell_formula_units_Z 4
_cell_length_a 9.854(3)
_cell_length_b 9.249(3)
_cell_length_c 10.144(2)
_cell_measurement_temperature 9(2)
_cell_volume 924.5(4)
_computing_molecular_graphics 'H"ubschle, (2011)'
_computing_publication_material 'L"ubben, (to be published)'
_computing_structure_refinement
;
Dittrich et al, (2013)
Volkov et al, (2006)
;
_diffrn_ambient_temperature 9(2)
_diffrn_measured_fraction_theta_full 1.000
_diffrn_measured_fraction_theta_max 0.999
_diffrn_radiation_type synchrotron
_diffrn_radiation_wavelength 0.5166
_diffrn_reflns_av_R_equivalents 0.0395
_diffrn_reflns_av_unetI/netI 0.0271
_diffrn_reflns_limit_h_max 20
_diffrn_reflns_limit_h_min -20
_diffrn_reflns_limit_k_max 18
_diffrn_reflns_limit_k_min -18
_diffrn_reflns_limit_l_max 20
_diffrn_reflns_limit_l_min -20
_diffrn_reflns_number 45747
_diffrn_reflns_point_group_measured_fraction_full 1.000
_diffrn_reflns_point_group_measured_fraction_max 0.998
_diffrn_reflns_theta_full 18.057
_diffrn_reflns_theta_max 31.883
_diffrn_reflns_theta_min 2.094
_exptl_absorpt_coefficient_mu 0.070
_exptl_absorpt_correction_type none
_exptl_crystal_density_diffrn 1.374
_exptl_crystal_F_000 408
_exptl_crystal_size_max 0.34
_exptl_crystal_size_mid 0.28
_exptl_crystal_size_min 0.28
_refine_diff_density_max 0.359
_refine_diff_density_min -0.252
_refine_diff_density_rms 0.061
_refine_ls_extinction_method none
_refine_ls_goodness_of_fit_ref 1.761
_refine_ls_hydrogen_treatment refU
_refine_ls_matrix_type full
_refine_ls_number_parameters 131
_refine_ls_number_reflns 7885
_refine_ls_number_restraints 0
_refine_ls_R_factor_all 0.029
_refine_ls_R_factor_gt 0.026
_refine_ls_shift/su_max 0
_refine_ls_structure_factor_coef Fsqd
_refine_ls_weighting_details
;
calc w2 = q/[s^2^(Fo^2^) + (0.04 
P)^2^ + 0.05 P + 0.00 
+ 0.00 sin(th)] where P = 
(0.3333 Fo^2^ + 0.6667 Fc^2^) q 
= 1.0 
;
_refine_ls_weighting_scheme calc
_refine_ls_wR_factor_ref 0.063
_reflns_number_gt 7813
_reflns_number_total 8275
_reflns_threshold_expression 'I > 2\s(I)'
_cod_data_source_file kx5033sup1.cf
_cod_data_source_block 9K
_cod_depositor_comments
;Adding full bibliography for 2310130--2310141.cif.

The following automatic conversions were performed:

data name '_iucr_refine_instruction_details' was replaced with
'_iucr_refine_instructions_details' as specified in the replacement
file 'data/replacement-values/replacement_tags.lst'.

Automatic conversion script
Id: cif_correct_tags 9268 2022-04-12 08:56:07Z antanas 
;
_cod_database_code 2310130
_shelx_estimated_absorpt_t_max 0.7121
_shelx_estimated_absorpt_t_min 0.6881

loop_
_publ_contact_author
'Jens L\"ubben'
'Birger Dittrich'

loop_
_space_group_symop_operation_xyz
'x, y, z'
'-x+1/2, -y, z+1/2'
'x+1/2, -y+1/2, -z'
'-x, y+1/2, -z+1/2'

loop_
_atom_local_axes_atom0
_atom_local_axes_ax1
_atom_local_axes_atom1
_atom_local_axes_atom2
_atom_local_axes_ax2
C(1) Z O(1) O(2) Y
C(1) X O(2) H(1) Y
C(6) Z O(3) N(1) X
C(4) X O(4) H(2) Y
DUM1 Z O(5) H(13) Y
C(6) X N(1) C(2) Y
O(1) X C(1) O(2) Y
N(1) X C(2) H(3) Y
DUM2 Z C(3) C(4) Y
O(4) X C(4) C(3) Y
N(1) X C(5) C(4) Y
O(3) X C(6) N(1) Y
C(6) Z C(7) H(9) X
O(2) Z H(1) C(1) Y
O(4) Z H(2) C(4) Y
C(2) Z H(3) N(1) Y
C(3) Z H(4) C(4) Y
C(3) Z H(5) C(4) Y
C(4) Z H(6) O(4) Y
C(5) Z H(7) N(1) Y
C(5) Z H(8) N(1) Y
C(7) Z H(9) C(6) Y
C(7) Z H(10) C(6) Y
C(7) Z H(11) C(6) Y
O(5) Z H(12) H(13) Y
O(5) Z H(13) H(12) Y

loop_
_atom_site_label
_atom_site_type_symbol
_atom_site_fract_x
_atom_site_fract_y
_atom_site_fract_z
_atom_site_U_iso_or_equiv
_atom_site_adp_type
_atom_site_occupancy
_atom_site_symmetry_multiplicity
O(1) O 0.57864(3) 1.11469(3) 0.77183(3) 0.007 Uani 1 4
O(2) O 0.79421(3) 1.11863(3) 0.84048(2) 0.006 Uani 1 4
O(3) O 0.84067(3) 1.20556(3) 0.55093(3) 0.007 Uani 1 4
O(4) O 0.78344(3) 0.69402(3) 0.51516(3) 0.006 Uani 1 4
O(5) O 0.90008(3) 0.45965(3) 0.43048(3) 0.011 Uani 1 4
N(1) N 0.87822(3) 0.97789(3) 0.61460(3) 0.005 Uani 1 4
C(1) C 0.69679(3) 1.07603(3) 0.76141(3) 0.005 Uani 1 4
C(2) C 0.73844(3) 0.96432(3) 0.66018(3) 0.005 Uani 1 4
C(3) C 0.73469(3) 0.81108(3) 0.71988(3) 0.006 Uani 1 4
C(4) C 0.84126(3) 0.73017(3) 0.63963(3) 0.005 Uani 1 4
C(5) C 0.95442(3) 0.84208(3) 0.62487(3) 0.006 Uani 1 4
C(6) C 0.91997(3) 1.10147(3) 0.55827(3) 0.005 Uani 1 4
C(7) C 1.06213(3) 1.10715(4) 0.50529(4) 0.008 Uani 1 4
H(1) H 0.75801 1.18383 0.90527 0.021(2) Uiso 1 4
H(2) H 0.83076 0.61270 0.47830 0.018(2) Uiso 1 4
H(3) H 0.66921 0.96958 0.57511 0.020(2) Uiso 1 4
H(4) H 0.76114 0.81290 0.82458 0.016(2) Uiso 1 4
H(5) H 0.63444 0.76200 0.70817 0.018(2) Uiso 1 4
H(6) H 0.87703 0.63334 0.69178 0.018(2) Uiso 1 4
H(7) H 1.02170 0.84233 0.71132 0.024(3) Uiso 1 4
H(8) H 1.01502 0.82209 0.53573 0.017(2) Uiso 1 4
H(9) H 1.13257 1.06799 0.58024 0.032(3) Uiso 1 4
H(10) H 1.08766 1.21843 0.47949 0.025(3) Uiso 1 4
H(11) H 1.06952 1.03909 0.41769 0.030(3) Uiso 1 4
H(12) H 0.88155 0.36949 0.47416 0.022(2) Uiso 1 4
H(13) H 0.95639 0.43869 0.35544 0.019(2) Uiso 1 4

loop_
_atom_site_aniso_label
_atom_site_aniso_U_11
_atom_site_aniso_U_22
_atom_site_aniso_U_33
_atom_site_aniso_U_23
_atom_site_aniso_U_13
_atom_site_aniso_U_12
O(1) 0.00481(8) 0.00970(9) 0.00751(9) -0.00294(7) -0.00032(7) 0.00191(7)
O(2) 0.00604(8) 0.00750(8) 0.00540(8) -0.00127(7) -0.00057(6) -0.00015(7)
O(3) 0.00694(8) 0.00476(8) 0.00870(9) 0.00188(7) 0.00109(7) 0.00130(6)
O(4) 0.00825(8) 0.00511(8) 0.00517(8) -0.00025(6) -0.00060(7) 0.00046(7)
O(5) 0.01306(10) 0.00620(9) 0.01266(10) 0.00002(8) 0.00575(9) 0.00112(8)
N(1) 0.00472(8) 0.00367(8) 0.00565(9) 0.00055(7) 0.00099(7) 0.00033(6)
C(1) 0.00452(9) 0.00487(9) 0.00424(9) -0.00040(7) 0.00015(7) 0.00039(7)
C(2) 0.00492(9) 0.00463(9) 0.00413(9) -0.00041(8) 0.00055(7) -0.00007(7)
C(3) 0.00858(10) 0.00475(9) 0.00556(10) 0.00021(8) 0.00226(8) -0.00022(8)
C(4) 0.00726(10) 0.00408(9) 0.00469(9) 0.00029(7) 0.00015(8) 0.00064(8)
C(5) 0.00575(10) 0.00515(9) 0.00785(10) 0.00021(8) -0.00024(8) 0.00101(8)
C(6) 0.00486(9) 0.00453(9) 0.00509(9) 0.00054(7) 0.00053(7) -0.00008(7)
C(7) 0.00557(10) 0.00890(11) 0.00950(11) 0.00012(9) 0.00189(8) -0.00118(8)

loop_
_geom_angle_atom_site_label_1
_geom_angle_atom_site_label_2
_geom_angle_atom_site_label_3
_geom_angle
_geom_angle_site_symmetry_1
_geom_angle_site_symmetry_2
_geom_angle_site_symmetry_3
_geom_angle_publ_flag
C(2) N(1) C(5) 112.78(3) 1_555 1_555 1_555 yes
C(2) N(1) C(6) 119.85(3) 1_555 1_555 1_555 yes
C(5) N(1) C(6) 127.03(3) 1_555 1_555 1_555 yes
O(1) C(1) O(2) 123.80(3) 1_555 1_555 1_555 yes
O(1) C(1) C(2) 121.10(3) 1_555 1_555 1_555 yes
O(2) C(1) C(2) 114.94(3) 1_555 1_555 1_555 yes
N(1) C(2) C(1) 114.36(3) 1_555 1_555 1_555 yes
O(4) C(4) C(3) 108.23(3) 1_555 1_555 1_555 yes
O(4) C(4) C(5) 111.33(3) 1_555 1_555 1_555 yes
C(3) C(4) C(5) 102.84(3) 1_555 1_555 1_555 yes
N(1) C(5) C(4) 102.32(3) 1_555 1_555 1_555 yes
O(3) C(6) N(1) 119.51(3) 1_555 1_555 1_555 yes
O(3) C(6) C(7) 122.57(3) 1_555 1_555 1_555 yes
N(1) C(6) C(7) 117.92(3) 1_555 1_555 1_555 yes

loop_
_geom_bond_atom_site_label_1
_geom_bond_atom_site_label_2
_geom_bond_distance
_geom_bond_site_symmetry_1
_geom_bond_site_symmetry_2
_geom_bond_publ_flag
O(1) C(1) 1.2226(4) 1_555 1_555 yes
O(2) C(1) 1.3115(4) 1_555 1_555 yes
O(2) H(1) 0.9607 1_555 1_555 yes
O(3) C(6) 1.2423(4) 1_555 1_555 yes
O(4) C(4) 1.4249(4) 1_555 1_555 yes
O(4) H(2) 0.9607 1_555 1_555 yes
O(5) H(12) 0.9618 1_555 1_555 yes
O(5) H(13) 0.9618 1_555 1_555 yes
N(1) C(2) 1.4583(4) 1_555 1_555 yes
N(1) C(5) 1.4672(4) 1_555 1_555 yes
N(1) C(6) 1.3425(4) 1_555 1_555 yes
C(1) C(2) 1.5134(4) 1_555 1_555 yes
C(2) H(3) 1.1010 1_555 1_555 yes
C(3) C(4) 1.5250(5) 1_555 1_555 yes
C(3) H(4) 1.0937 1_555 1_555 yes
C(3) H(5) 1.0937 1_555 1_555 yes
C(4) C(5) 1.5287(5) 1_555 1_555 yes
C(4) H(6) 1.0982 1_555 1_555 yes
C(5) H(7) 1.0993 1_555 1_555 yes
C(5) H(8) 1.0993 1_555 1_555 yes
C(6) C(7) 1.5012(4) 1_555 1_555 yes
C(7) H(9) 1.0914 1_555 1_555 yes
C(7) H(10) 1.0914 1_555 1_555 yes
C(7) H(11) 1.0914 1_555 1_555 yes
